data_7228898
loop_
_publ_author_name
'Dhiman, Rekha'
'Singh, Namita'
'Ugale, Bharat'
'Nagaraja, C. M.'

_publ_section_title
;
 Synthesis, crystal structure and water oxidation activity of
 [Ru(terpy)(bipy)Cl]+ complexes: influence of ancillary ligands on O2
 generation
;
_journal_issue 62
_journal_name_full 'RSC Adv.'
_journal_page_first 39325
_journal_paper_doi 10.1039/C7RA07186H
_journal_volume 7
_journal_year 2017
_chemical_formula_moiety 'C34 H29 Cl F6 N5 P Ru S'
_chemical_formula_sum 'C34 H29 Cl F6 N5 P Ru S'
_chemical_formula_weight 821.17
_chemical_name_common 'Ru-Terpy-dimethyl bipy'
_chemical_name_systematic 'Ru-Terpy-dimethyl bipy'
_chemical_properties_physical ', Light-sensitive,Photo-sensitive'
_space_group_crystal_system triclinic
_space_group_IT_number 2
_space_group_name_Hall '-P 1'
_space_group_name_H-M_alt 'P -1'
_symmetry_space_group_name_Hall '-P 1'
_symmetry_space_group_name_H-M 'P -1'
_atom_sites_solution_hydrogens geom
_audit_block_doi 10.5517/ccdc.csd.cc1kkxwx
_audit_creation_method SHELXL-2014/7
_audit_update_record
;
2016-09-29 deposited with the CCDC.
2017-07-23 downloaded from the CCDC.
;
_cell_angle_alpha 64.503(5)
_cell_angle_beta 75.699(5)
_cell_angle_gamma 66.929(5)
_cell_formula_units_Z 2
_cell_length_a 10.991(5)
_cell_length_b 13.475(5)
_cell_length_c 13.856(5)
_cell_measurement_reflns_used 2385
_cell_measurement_temperature 298(2)
_cell_measurement_theta_max 28.3
_cell_measurement_theta_min 2.02
_cell_volume 1696.5(12)
_computing_cell_refinement 'APEX2 (Bruker, 2014); SAINT (Bruker, 2014)'
_computing_data_collection 'APEX2 (Bruker, 2014)'
_computing_data_reduction 'SAINT (Bruker, 2014);XPREP(Sheldrick,2014)'
_computing_molecular_graphics 'Ortep, Pluton, Mercury, Olex2'
_computing_structure_refinement 'SHELXL-2014/7 (Sheldrick, 2014)'
_computing_structure_solution 'SHELXS-2014 (Sheldrick, 2014)'
_diffrn_ambient_temperature 298(2)
_diffrn_detector_area_resol_mean 10.233
_diffrn_measured_fraction_theta_full 1.000
_diffrn_measured_fraction_theta_max 0.997
_diffrn_measurement_device_type 'Bruker D8 Venture PHOTON 100 CMOS'
_diffrn_measurement_method 'phi and omega scan'
_diffrn_radiation_type MoK\a
_diffrn_radiation_wavelength 0.71073
_diffrn_reflns_av_R_equivalents 0.0439
_diffrn_reflns_av_unetI/netI 0.0290
_diffrn_reflns_Laue_measured_fraction_full 1.000
_diffrn_reflns_Laue_measured_fraction_max 0.997
_diffrn_reflns_limit_h_max 14
_diffrn_reflns_limit_h_min -14
_diffrn_reflns_limit_k_max 17
_diffrn_reflns_limit_k_min -17
_diffrn_reflns_limit_l_max 18
_diffrn_reflns_limit_l_min -18
_diffrn_reflns_number 70617
_diffrn_reflns_point_group_measured_fraction_full 1.000
_diffrn_reflns_point_group_measured_fraction_max 0.997
_diffrn_reflns_theta_full 25.242
_diffrn_reflns_theta_max 28.320
_diffrn_reflns_theta_min 2.023
_diffrn_source 'fine-focus sealed tube'
_exptl_absorpt_coefficient_mu 0.716
_exptl_absorpt_correction_T_max 0.7457
_exptl_absorpt_correction_T_min 0.6856
_exptl_absorpt_correction_type multi-scan
_exptl_absorpt_process_details SADABS-2014/2
_exptl_crystal_colour red
_exptl_crystal_density_diffrn 1.608
_exptl_crystal_density_meas 1.606
_exptl_crystal_density_method 'not measured'
_exptl_crystal_description rectangular
_exptl_crystal_F_000 828
_exptl_crystal_recrystallization_method 'Re-crystallisation from solvent: Methanol-Dichloromethane'
_exptl_crystal_size_max 0.22
_exptl_crystal_size_mid 0.18
_exptl_crystal_size_min 0.16
_refine_diff_density_max 1.122
_refine_diff_density_min -0.889
_refine_diff_density_rms 0.081
_refine_ls_extinction_method none
_refine_ls_goodness_of_fit_ref 1.049
_refine_ls_hydrogen_treatment constr
_refine_ls_matrix_type full
_refine_ls_number_parameters 442
_refine_ls_number_reflns 8436
_refine_ls_number_restraints 0
_refine_ls_restrained_S_all 1.049
_refine_ls_R_factor_all 0.0539
_refine_ls_R_factor_gt 0.0395
_refine_ls_shift/su_max 0.002
_refine_ls_shift/su_mean 0.000
_refine_ls_structure_factor_coef Fsqd
_refine_ls_weighting_details 'w=1/[\s^2^(Fo^2^)+(0.0435P)^2^+2.1754P] where P=(Fo^2^+2Fc^2^)/3'
_refine_ls_weighting_scheme calc
_refine_ls_wR_factor_gt 0.0919
_refine_ls_wR_factor_ref 0.0989
_reflns_Friedel_coverage 0.000
_reflns_number_gt 7109
_reflns_number_total 8436
_reflns_threshold_expression 'I > 2\s(I)'
_cod_data_source_file c7ra07186h2.cif
_cod_data_source_block Compound2
_cod_database_code 7228898
_shelx_shelxl_version_number 2014/7
_shelx_space_group_comment
;
The symmetry employed for this shelxl refinement is uniquely defined
by the following loop, which should always be used as a source of
symmetry information in preference to the above space-group names.
They are only intended as comments.
;

loop_
_space_group_symop_operation_xyz
'x, y, z'
'-x, -y, -z'

loop_
_atom_site_label
_atom_site_type_symbol
_atom_site_fract_x
_atom_site_fract_y
_atom_site_fract_z
_atom_site_U_iso_or_equiv
_atom_site_adp_type
_atom_site_occupancy
_atom_site_site_symmetry_order
_atom_site_calc_flag
_atom_site_refinement_flags_posn
_atom_site_refinement_flags_adp
Ru1 Ru 0.22765(2) 0.39062(2) 0.72564(2) 0.02354(7) Uani 1 1 d . .
Cl1 Cl 0.14683(7) 0.53532(6) 0.55644(5) 0.03484(15) Uani 1 1 d . .
S1 S 0.82403(10) 0.90887(9) 0.61466(12) 0.0777(4) Uani 1 1 d . .
P1 P 0.73479(11) 0.28602(9) 0.95420(8) 0.0590(2) Uani 1 1 d . .
N4 N 0.2817(2) 0.25862(18) 0.86861(17) 0.0265(4) Uani 1 1 d . .
N3 N 0.1236(2) 0.28344(19) 0.74129(17) 0.0282(4) Uani 1 1 d . .
N5 N 0.3971(2) 0.31389(18) 0.64499(17) 0.0264(4) Uani 1 1 d . .
N1 N 0.1002(2) 0.50097(19) 0.80208(17) 0.0279(4) Uani 1 1 d . .
N2 N 0.3418(2) 0.47457(18) 0.71792(16) 0.0254(4) Uani 1 1 d . .
F2 F 0.7754(4) 0.3583(3) 0.8360(2) 0.1098(10) Uani 1 1 d . .
C34 C 0.4983(2) 0.3561(2) 0.6286(2) 0.0271(5) Uani 1 1 d . .
C11 C 0.4664(2) 0.4495(2) 0.6689(2) 0.0266(5) Uani 1 1 d . .
C9 C 0.3747(3) 0.6179(2) 0.7548(2) 0.0324(6) Uani 1 1 d . .
H9 H 0.3431 0.6731 0.7863 0.039 Uiso 1 1 calc R U
C13 C 0.1558(3) 0.5725(2) 0.8087(2) 0.0291(5) Uani 1 1 d . .
C4 C 0.7933(3) 0.7105(3) 0.6200(3) 0.0424(7) Uani 1 1 d . .
H4 H 0.8808 0.6898 0.5903 0.051 Uiso 1 1 calc R U
C12 C 0.2949(3) 0.5575(2) 0.7605(2) 0.0283(5) Uani 1 1 d . .
C19 C 0.6404(3) 0.2267(3) 0.5411(3) 0.0424(7) Uani 1 1 d . .
H19 H 0.7221 0.1967 0.5069 0.051 Uiso 1 1 calc R U
C27 C 0.1559(3) 0.1781(2) 0.8226(2) 0.0294(5) Uani 1 1 d . .
C25 C 0.2721(3) 0.0714(2) 0.9923(2) 0.0365(6) Uani 1 1 d . .
H25 H 0.2419 0.0094 1.0107 0.044 Uiso 1 1 calc R U
C10 C 0.5480(3) 0.5099(2) 0.6594(2) 0.0313(6) Uani 1 1 d . .
H10 H 0.6331 0.4928 0.6245 0.038 Uiso 1 1 calc R U
C21 C 0.4188(3) 0.2302(2) 0.6080(2) 0.0323(6) Uani 1 1 d . .
H21 H 0.3501 0.2018 0.6179 0.039 Uiso 1 1 calc R U
C20 C 0.5385(3) 0.1849(2) 0.5562(2) 0.0391(6) Uani 1 1 d . .
H20 H 0.5501 0.1271 0.5318 0.047 Uiso 1 1 calc R U
C22 C 0.3573(3) 0.2549(2) 0.9339(2) 0.0336(6) Uani 1 1 d . .
H22 H 0.3868 0.3176 0.9143 0.040 Uiso 1 1 calc R U
C23 C 0.3925(3) 0.1624(3) 1.0279(2) 0.0392(6) Uani 1 1 d . .
H23 H 0.4450 0.1633 1.0708 0.047 Uiso 1 1 calc R U
C24 C 0.3504(3) 0.0673(2) 1.0598(2) 0.0370(6) Uani 1 1 d . .
C14 C 0.0837(3) 0.6538(3) 0.8551(2) 0.0380(6) Uani 1 1 d . .
H14 H 0.1230 0.7011 0.8601 0.046 Uiso 1 1 calc R U
C2 C 0.7394(3) 0.8113(3) 0.6404(3) 0.0422(7) Uani 1 1 d . .
C17 C -0.0274(3) 0.5126(3) 0.8405(2) 0.0360(6) Uani 1 1 d . .
H17 H -0.0656 0.4643 0.8361 0.043 Uiso 1 1 calc R U
F4 F 0.7145(3) 0.3912(3) 0.9862(3) 0.1140(11) Uani 1 1 d . .
C7 C 0.5867(3) 0.6672(2) 0.6863(2) 0.0325(6) Uani 1 1 d . .
C31 C 0.1145(3) 0.0889(3) 0.8322(2) 0.0413(7) Uani 1 1 d . .
H31 H 0.1407 0.0168 0.8878 0.050 Uiso 1 1 calc R U
C16 C -0.1040(3) 0.5931(3) 0.8860(3) 0.0433(7) Uani 1 1 d . .
H16 H -0.1923 0.5994 0.9111 0.052 Uiso 1 1 calc R U
C26 C 0.2389(3) 0.1666(2) 0.8981(2) 0.0289(5) Uani 1 1 d . .
C6 C 0.5340(3) 0.7693(3) 0.7068(3) 0.0559(10) Uani 1 1 d . .
H6 H 0.4463 0.7906 0.7359 0.067 Uiso 1 1 calc R U
C18 C 0.6207(3) 0.3130(2) 0.5770(2) 0.0356(6) Uani 1 1 d . .
H18 H 0.6888 0.3422 0.5669 0.043 Uiso 1 1 calc R U
C8 C 0.5033(3) 0.5965(2) 0.7018(2) 0.0301(5) Uani 1 1 d . .
C28 C 0.0428(3) 0.3020(3) 0.6720(2) 0.0355(6) Uani 1 1 d . .
H28 H 0.0167 0.3747 0.6174 0.043 Uiso 1 1 calc R U
F6 F 0.8861(3) 0.2401(4) 0.9747(3) 0.1353(14) Uani 1 1 d . .
C5 C 0.7180(3) 0.6395(3) 0.6433(3) 0.0414(7) Uani 1 1 d . .
H5 H 0.7569 0.5713 0.6297 0.050 Uiso 1 1 calc R U
C29 C -0.0026(3) 0.2167(3) 0.6795(3) 0.0445(7) Uani 1 1 d . .
H29 H -0.0588 0.2331 0.6304 0.053 Uiso 1 1 calc R U
F5 F 0.5856(3) 0.3391(4) 0.9338(4) 0.1446(16) Uani 1 1 d . .
F3 F 0.7040(5) 0.2134(3) 1.0754(3) 0.167(2) Uani 1 1 d . .
F1 F 0.7633(6) 0.1814(3) 0.9239(4) 0.174(2) Uani 1 1 d . .
C30 C 0.0345(3) 0.1071(3) 0.7591(3) 0.0462(8) Uani 1 1 d . .
C15 C -0.0482(3) 0.6639(3) 0.8941(3) 0.0466(8) Uani 1 1 d . .
H15 H -0.0982 0.7182 0.9253 0.056 Uiso 1 1 calc R U
C33 C 0.3870(4) -0.0361(3) 1.1626(3) 0.0512(8) Uani 1 1 d . .
H33A H 0.3487 -0.0923 1.1703 0.077 Uiso 1 1 calc R U
H33B H 0.4819 -0.0705 1.1606 0.077 Uiso 1 1 calc R U
H33C H 0.3539 -0.0114 1.2223 0.077 Uiso 1 1 calc R U
C3 C 0.6089(4) 0.8393(3) 0.6848(4) 0.0614(11) Uani 1 1 d . .
H3 H 0.5712 0.9066 0.7000 0.074 Uiso 1 1 calc R U
C1 C 0.9907(3) 0.8380(3) 0.5794(3) 0.0578(9) Uani 1 1 d . .
H1A H 1.0427 0.8868 0.5642 0.087 Uiso 1 1 calc R U
H1B H 1.0242 0.7661 0.6378 0.087 Uiso 1 1 calc R U
H1C H 0.9961 0.8222 0.5169 0.087 Uiso 1 1 calc R U
C32 C -0.0085(5) 0.0106(4) 0.7667(4) 0.0778(14) Uani 1 1 d . .
H32A H 0.0272 -0.0582 0.8270 0.117 Uiso 1 1 calc R U
H32B H -0.1038 0.0336 0.7759 0.117 Uiso 1 1 calc R U
H32C H 0.0235 -0.0052 0.7020 0.117 Uiso 1 1 calc R U

loop_
_atom_site_aniso_label
_atom_site_aniso_U_11
_atom_site_aniso_U_22
_atom_site_aniso_U_33
_atom_site_aniso_U_23
_atom_site_aniso_U_13
_atom_site_aniso_U_12
Ru1 0.02251(11) 0.02388(11) 0.02502(11) -0.00810(8) -0.00286(7) -0.00918(7)
Cl1 0.0348(3) 0.0322(3) 0.0307(3) -0.0039(3) -0.0070(3) -0.0107(3)
S1 0.0443(5) 0.0529(5) 0.1556(12) -0.0594(7) 0.0158(6) -0.0277(4)
P1 0.0684(7) 0.0564(6) 0.0544(6) -0.0173(5) -0.0053(5) -0.0268(5)
N4 0.0268(11) 0.0271(10) 0.0270(11) -0.0105(9) -0.0037(8) -0.0090(8)
N3 0.0270(11) 0.0305(11) 0.0298(11) -0.0118(9) -0.0026(9) -0.0116(9)
N5 0.0271(11) 0.0252(10) 0.0257(11) -0.0077(8) -0.0046(8) -0.0082(8)
N1 0.0264(11) 0.0304(11) 0.0270(11) -0.0099(9) -0.0005(8) -0.0112(9)
N2 0.0244(10) 0.0261(10) 0.0253(10) -0.0081(8) -0.0026(8) -0.0095(8)
F2 0.138(3) 0.102(2) 0.0758(19) -0.0064(17) -0.0001(18) -0.062(2)
C34 0.0273(13) 0.0248(12) 0.0265(12) -0.0069(10) -0.0036(10) -0.0081(10)
C11 0.0262(12) 0.0253(12) 0.0266(12) -0.0071(10) -0.0033(10) -0.0092(10)
C9 0.0342(14) 0.0322(14) 0.0350(14) -0.0169(11) 0.0014(11) -0.0131(11)
C13 0.0296(13) 0.0301(13) 0.0277(13) -0.0107(10) -0.0008(10) -0.0112(11)
C4 0.0294(15) 0.0425(16) 0.063(2) -0.0265(15) 0.0028(13) -0.0158(12)
C12 0.0283(13) 0.0293(13) 0.0284(13) -0.0117(10) -0.0014(10) -0.0102(10)
C19 0.0382(16) 0.0392(16) 0.0443(17) -0.0210(14) 0.0049(13) -0.0064(13)
C27 0.0321(13) 0.0290(13) 0.0288(13) -0.0101(10) -0.0029(10) -0.0126(11)
C25 0.0442(16) 0.0306(14) 0.0320(14) -0.0066(11) -0.0064(12) -0.0134(12)
C10 0.0278(13) 0.0331(14) 0.0347(14) -0.0131(11) 0.0003(10) -0.0131(11)
C21 0.0351(14) 0.0304(13) 0.0351(14) -0.0142(11) -0.0058(11) -0.0108(11)
C20 0.0477(17) 0.0323(14) 0.0388(16) -0.0188(12) -0.0013(13) -0.0098(13)
C22 0.0325(14) 0.0368(14) 0.0352(14) -0.0129(12) -0.0078(11) -0.0130(11)
C23 0.0382(16) 0.0447(16) 0.0335(15) -0.0117(13) -0.0124(12) -0.0104(13)
C24 0.0387(15) 0.0353(15) 0.0285(14) -0.0090(12) -0.0055(11) -0.0053(12)
C14 0.0362(15) 0.0407(16) 0.0426(16) -0.0231(13) 0.0008(12) -0.0125(12)
C2 0.0375(16) 0.0375(15) 0.0582(19) -0.0192(14) -0.0002(14) -0.0201(13)
C17 0.0279(14) 0.0415(16) 0.0392(15) -0.0157(13) 0.0013(11) -0.0138(12)
F4 0.110(2) 0.111(2) 0.152(3) -0.083(2) -0.018(2) -0.025(2)
C7 0.0345(14) 0.0362(14) 0.0340(14) -0.0146(12) -0.0012(11) -0.0183(12)
C31 0.0538(19) 0.0354(15) 0.0406(16) -0.0093(13) -0.0084(14) -0.0236(14)
C16 0.0278(14) 0.0545(19) 0.0479(18) -0.0255(15) 0.0056(12) -0.0120(13)
C26 0.0304(13) 0.0300(13) 0.0276(13) -0.0105(10) -0.0037(10) -0.0108(11)
C6 0.0414(18) 0.063(2) 0.086(3) -0.051(2) 0.0212(17) -0.0296(16)
C18 0.0293(14) 0.0337(14) 0.0412(16) -0.0138(12) 0.0030(11) -0.0118(11)
C8 0.0314(14) 0.0310(13) 0.0308(13) -0.0097(11) -0.0043(10) -0.0142(11)
C28 0.0353(15) 0.0390(15) 0.0348(15) -0.0097(12) -0.0107(11) -0.0150(12)
F6 0.075(2) 0.169(4) 0.140(3) -0.078(3) -0.023(2) 0.014(2)
C5 0.0341(15) 0.0361(15) 0.064(2) -0.0266(15) -0.0018(14) -0.0135(12)
C29 0.0480(18) 0.0550(19) 0.0433(17) -0.0165(15) -0.0138(14) -0.0259(15)
F5 0.089(2) 0.174(4) 0.185(4) -0.037(3) -0.044(2) -0.072(3)
F3 0.191(4) 0.124(3) 0.076(2) 0.000(2) 0.049(2) -0.022(3)
F1 0.318(6) 0.115(3) 0.149(4) -0.078(3) 0.043(4) -0.138(4)
C30 0.056(2) 0.0488(18) 0.0492(18) -0.0201(15) -0.0050(15) -0.0303(16)
C15 0.0380(17) 0.0507(19) 0.0534(19) -0.0322(16) 0.0074(14) -0.0096(14)
C33 0.058(2) 0.0467(18) 0.0336(16) -0.0031(14) -0.0146(15) -0.0091(16)
C3 0.050(2) 0.058(2) 0.100(3) -0.055(2) 0.020(2) -0.0298(17)
C1 0.0441(19) 0.056(2) 0.083(3) -0.030(2) 0.0046(18) -0.0266(17)
C32 0.111(4) 0.073(3) 0.081(3) -0.019(2) -0.027(3) -0.061(3)

loop_
_atom_type_symbol
_atom_type_description
_atom_type_scat_dispersion_real
_atom_type_scat_dispersion_imag
_atom_type_scat_source
C C 0.0033 0.0016 'International Tables Vol C Tables 4.2.6.8 and 6.1.1.4'
H H 0.0000 0.0000 'International Tables Vol C Tables 4.2.6.8 and 6.1.1.4'
N N 0.0061 0.0033 'International Tables Vol C Tables 4.2.6.8 and 6.1.1.4'
F F 0.0171 0.0103 'International Tables Vol C Tables 4.2.6.8 and 6.1.1.4'
P P 0.1023 0.0942 'International Tables Vol C Tables 4.2.6.8 and 6.1.1.4'
S S 0.1246 0.1234 'International Tables Vol C Tables 4.2.6.8 and 6.1.1.4'
Cl Cl 0.1484 0.1585 'International Tables Vol C Tables 4.2.6.8 and 6.1.1.4'
Ru Ru -1.2594 0.8363 'International Tables Vol C Tables 4.2.6.8 and 6.1.1.4'

loop_
_geom_angle_atom_site_label_1
_geom_angle_atom_site_label_2
_geom_angle_atom_site_label_3
_geom_angle
N2 Ru1 N4 96.43(9)
N2 Ru1 N5 79.79(9)
N4 Ru1 N5 91.18(9)
N2 Ru1 N1 79.54(9)
N4 Ru1 N1 91.75(9)
N5 Ru1 N1 159.32(8)
N2 Ru1 N3 173.40(8)
N4 Ru1 N3 78.40(9)
N5 Ru1 N3 96.11(9)
N1 Ru1 N3 104.54(9)
N2 Ru1 Cl1 90.34(7)
N4 Ru1 Cl1 173.24(6)
N5 Ru1 Cl1 89.95(6)
N1 Ru1 Cl1 89.54(7)
N3 Ru1 Cl1 94.85(7)
C1 S1 C2 105.20(16)
F1 P1 F5 95.3(3)
F1 P1 F2 90.6(2)
F5 P1 F2 91.5(2)
F1 P1 F3 91.0(2)
F5 P1 F3 92.5(2)
F2 P1 F3 175.5(3)
F1 P1 F4 176.6(3)
F5 P1 F4 88.1(2)
F2 P1 F4 89.0(2)
F3 P1 F4 89.1(2)
F1 P1 F6 88.4(3)
F5 P1 F6 176.2(2)
F2 P1 F6 87.3(2)
F3 P1 F6 88.6(3)
F4 P1 F6 88.2(2)
C22 N4 C26 118.2(2)
C22 N4 Ru1 125.32(18)
C26 N4 Ru1 116.43(17)
C28 N3 C27 117.6(2)
C28 N3 Ru1 126.80(19)
C27 N3 Ru1 114.96(17)
C21 N5 C34 118.1(2)
C21 N5 Ru1 128.57(18)
C34 N5 Ru1 113.36(17)
C17 N1 C13 118.4(2)
C17 N1 Ru1 128.16(19)
C13 N1 Ru1 113.44(17)
C11 N2 C12 121.0(2)
C11 N2 Ru1 119.25(17)
C12 N2 Ru1 119.73(17)
N5 C34 C18 121.2(2)
N5 C34 C11 115.1(2)
C18 C34 C11 123.7(2)
N2 C11 C10 120.5(2)
N2 C11 C34 112.5(2)
C10 C11 C34 127.0(2)
C12 C9 C8 120.3(2)
N1 C13 C14 121.2(2)
N1 C13 C12 114.9(2)
C14 C13 C12 123.8(2)
C2 C4 C5 120.5(3)
N2 C12 C9 120.1(2)
N2 C12 C13 112.4(2)
C9 C12 C13 127.5(2)
C20 C19 C18 119.6(3)
N3 C27 C31 122.1(2)
N3 C27 C26 114.4(2)
C31 C27 C26 123.5(2)
C26 C25 C24 120.6(3)
C11 C10 C8 120.2(2)
N5 C21 C20 122.8(3)
C19 C20 C21 118.9(3)
N4 C22 C23 122.5(3)
C22 C23 C24 120.4(3)
C23 C24 C25 117.0(3)
C23 C24 C33 122.0(3)
C25 C24 C33 121.0(3)
C13 C14 C15 119.1(3)
C4 C2 C3 118.2(3)
C4 C2 S1 125.0(2)
C3 C2 S1 116.8(2)
N1 C17 C16 122.7(3)
C5 C7 C6 116.7(3)
C5 C7 C8 121.6(3)
C6 C7 C8 121.5(3)
C30 C31 C27 120.1(3)
C15 C16 C17 119.1(3)
N4 C26 C25 121.3(2)
N4 C26 C27 114.8(2)
C25 C26 C27 124.0(2)
C3 C6 C7 121.4(3)
C19 C18 C34 119.4(3)
C10 C8 C9 117.7(2)
C10 C8 C7 120.8(2)
C9 C8 C7 121.4(2)
N3 C28 C29 122.2(3)
C7 C5 C4 122.0(3)
C28 C29 C30 120.8(3)
C29 C30 C31 117.0(3)
C29 C30 C32 122.2(3)
C31 C30 C32 120.8(3)
C16 C15 C14 119.4(3)
C6 C3 C2 121.1(3)

loop_
_geom_bond_atom_site_label_1
_geom_bond_atom_site_label_2
_geom_bond_distance
Ru1 N2 1.951(2)
Ru1 N4 2.040(2)
Ru1 N5 2.060(2)
Ru1 N1 2.070(2)
Ru1 N3 2.084(2)
Ru1 Cl1 2.4132(9)
S1 C1 1.759(4)
S1 C2 1.764(3)
P1 F1 1.536(3)
P1 F5 1.554(4)
P1 F2 1.561(3)
P1 F3 1.567(3)
P1 F4 1.582(3)
P1 F6 1.583(4)
N4 C22 1.346(3)
N4 C26 1.360(3)
N3 C28 1.346(3)
N3 C27 1.355(3)
N5 C21 1.348(3)
N5 C34 1.368(3)
N1 C17 1.344(3)
N1 C13 1.370(3)
N2 C11 1.352(3)
N2 C12 1.352(3)
C34 C18 1.389(4)
C34 C11 1.477(4)
C11 C10 1.380(4)
C9 C12 1.381(4)
C9 C8 1.403(4)
C13 C14 1.383(4)
C13 C12 1.482(4)
C4 C2 1.376(4)
C4 C5 1.388(4)
C19 C20 1.376(4)
C19 C18 1.377(4)
C27 C31 1.389(4)
C27 C26 1.474(4)
C25 C26 1.382(4)
C25 C24 1.390(4)
C10 C8 1.395(4)
C21 C20 1.378(4)
C22 C23 1.369(4)
C23 C24 1.389(4)
C24 C33 1.505(4)
C14 C15 1.391(4)
C2 C3 1.384(5)
C17 C16 1.377(4)
C7 C5 1.386(4)
C7 C6 1.392(4)
C7 C8 1.486(4)
C31 C30 1.384(4)
C16 C15 1.372(5)
C6 C3 1.378(4)
C28 C29 1.379(4)
C29 C30 1.384(5)
C30 C32 1.504(4)
